data_1559050
loop_
_publ_author_name
'Sun, Chao'
'Qi, Xiaotian'
'Min, Xiao-Long'
'Bai, Xue-Dan'
'Liu, Peng'
'He, Ying'

_publ_section_title
;
 Asymmetric allylic substitution--isomerization to axially chiral enamides
 via hydrogen-bonding assisted central-to-axial chirality transfer
;
_journal_name_full 'Chemical Science'
_journal_paper_doi 10.1039/D0SC02828B
_journal_year 2020
_chemical_absolute_configuration ad
_chemical_formula_sum 'C19 H17 N O2'
_chemical_formula_weight 291.33
_space_group_crystal_system monoclinic
_space_group_IT_number 4
_space_group_name_Hall 'P 2yb'
_space_group_name_H-M_alt 'P 1 21 1'
_atom_sites_solution_hydrogens geom
_audit_creation_method SHELXL-2018/3
_audit_update_record
;
2019-10-23 deposited with the CCDC.	2020-09-10 downloaded from the CCDC.
;
_cell_angle_alpha 90
_cell_angle_beta 110.2250(10)
_cell_angle_gamma 90
_cell_formula_units_Z 2
_cell_length_a 8.9647(3)
_cell_length_b 9.7465(4)
_cell_length_c 9.2350(3)
_cell_measurement_reflns_used 9961
_cell_measurement_temperature 193(2)
_cell_measurement_theta_max 53.96
_cell_measurement_theta_min 3.95
_cell_volume 757.15(5)
_computing_structure_refinement 'SHELXL-2018/3 (Sheldrick, 2018)'
_computing_structure_solution 'SHELXT 2014/5 (Sheldrick, 2014)'
_diffrn_ambient_temperature 193(2)
_diffrn_measured_fraction_theta_full 0.972
_diffrn_measured_fraction_theta_max 0.972
_diffrn_measurement_device_type 'Bruker APEX-II CCD'
_diffrn_measurement_method '\f and \w scans'
_diffrn_radiation_type GaK\a
_diffrn_radiation_wavelength 1.34139
_diffrn_reflns_av_R_equivalents 0.0306
_diffrn_reflns_av_unetI/netI 0.0228
_diffrn_reflns_Laue_measured_fraction_full 0.972
_diffrn_reflns_Laue_measured_fraction_max 0.972
_diffrn_reflns_limit_h_max 10
_diffrn_reflns_limit_h_min -10
_diffrn_reflns_limit_k_max 11
_diffrn_reflns_limit_k_min -11
_diffrn_reflns_limit_l_max 11
_diffrn_reflns_limit_l_min -11
_diffrn_reflns_number 12804
_diffrn_reflns_point_group_measured_fraction_full 0.971
_diffrn_reflns_point_group_measured_fraction_max 0.969
_diffrn_reflns_theta_full 53.594
_diffrn_reflns_theta_max 53.959
_diffrn_reflns_theta_min 9.085
_exptl_absorpt_coefficient_mu 0.420
_exptl_crystal_density_diffrn 1.278
_exptl_crystal_description BLOCK
_exptl_crystal_F_000 308
_exptl_crystal_size_max 0.120
_exptl_crystal_size_mid 0.110
_exptl_crystal_size_min 0.090
_refine_diff_density_max 0.116
_refine_diff_density_min -0.114
_refine_diff_density_rms 0.022
_refine_ls_abs_structure_details
;
 Flack x determined using 1229 quotients [(I+)-(I-)]/[(I+)+(I-)]
 (Parsons, Flack and Wagner, Acta Cryst. B69 (2013) 249-259).
;
_refine_ls_abs_structure_Flack 0.10(7)
_refine_ls_extinction_method none
_refine_ls_goodness_of_fit_ref 1.068
_refine_ls_hydrogen_treatment constr
_refine_ls_matrix_type full
_refine_ls_number_parameters 201
_refine_ls_number_reflns 2691
_refine_ls_number_restraints 1
_refine_ls_restrained_S_all 1.068
_refine_ls_R_factor_all 0.0263
_refine_ls_R_factor_gt 0.0261
_refine_ls_shift/su_max 0.000
_refine_ls_shift/su_mean 0.000
_refine_ls_structure_factor_coef Fsqd
_refine_ls_weighting_details 'w=1/[\s^2^(Fo^2^)+(0.0491P)^2^+0.0332P] where P=(Fo^2^+2Fc^2^)/3'
_refine_ls_weighting_scheme calc
_refine_ls_wR_factor_gt 0.0734
_refine_ls_wR_factor_ref 0.0737
_reflns_Friedel_coverage 0.877
_reflns_Friedel_fraction_full 0.970
_reflns_Friedel_fraction_max 0.967
_reflns_number_gt 2666
_reflns_number_total 2691
_reflns_threshold_expression 'I > 2\s(I)'
_cod_data_source_file d0sc02828b2.cif
_cod_data_source_block 20191017ZH_LMF_2KL_0m_a
_cod_depositor_comments
;
The following automatic conversions were performed:

data item '_chemical_absolute_configuration' value 'AD' was changed
to 'ad' in accordance with the
/home/data/users/saulius/crontab/automatic-downloads/rss-feeds/RSC/lib/dictionaries/cif_core.dic
dictionary named 'cif_core.dic' version 2.4.2 last updated on
2011-04-26.

Automatic conversion script
Id: cif_fix_values 7556 2019-12-06 15:28:31Z antanas 
;
_cod_original_sg_symbol_H-M 'P 21'
_cod_database_code 1559050
_shelx_shelxl_version_number 2018/3
_shelx_space_group_comment
;
The symmetry employed for this shelxl refinement is uniquely defined
by the following loop, which should always be used as a source of
symmetry information in preference to the above space-group names.
They are only intended as comments.
;
_shelx_estimated_absorpt_t_min 0.951
_shelx_estimated_absorpt_t_max 0.963

loop_
_space_group_symop_operation_xyz
'x, y, z'
'-x, y+1/2, -z'

loop_
_atom_site_label
_atom_site_type_symbol
_atom_site_fract_x
_atom_site_fract_y
_atom_site_fract_z
_atom_site_U_iso_or_equiv
_atom_site_adp_type
_atom_site_occupancy
_atom_site_site_symmetry_order
_atom_site_calc_flag
_atom_site_refinement_flags_posn
_atom_site_refinement_flags_adp
_atom_site_refinement_flags_occupancy
_atom_site_disorder_assembly
_atom_site_disorder_group
C1 C 0.54469(19) 0.32519(17) 0.08426(18) 0.0408(4) Uani 1 1 d . . . . .
H1 H 0.488280 0.245704 0.035242 0.049 Uiso 1 1 calc R U . . .
C2 C 0.6874(2) 0.3591(2) 0.0658(2) 0.0500(4) Uani 1 1 d . . . . .
H2 H 0.728921 0.302028 0.005446 0.060 Uiso 1 1 calc R U . . .
C3 C 0.7686(2) 0.4746(2) 0.1342(2) 0.0548(5) Uani 1 1 d . . . . .
H3 H 0.865658 0.498040 0.120265 0.066 Uiso 1 1 calc R U . . .
C4 C 0.7096(2) 0.5566(2) 0.2229(2) 0.0540(4) Uani 1 1 d . . . . .
H4 H 0.765696 0.636884 0.269717 0.065 Uiso 1 1 calc R U . . .
C5 C 0.56847(19) 0.52234(17) 0.24421(19) 0.0420(4) Uani 1 1 d . . . . .
H5 H 0.529340 0.578394 0.307323 0.050 Uiso 1 1 calc R U . . .
C6 C 0.48404(18) 0.40657(16) 0.17381(16) 0.0336(3) Uani 1 1 d . . . . .
C7 C 0.32861(18) 0.36981(16) 0.19096(17) 0.0345(3) Uani 1 1 d . . . . .
C8 C 0.2835(2) 0.22583(18) 0.20684(19) 0.0426(4) Uani 1 1 d . . . . .
H8 H 0.366677 0.155924 0.211420 0.051 Uiso 1 1 calc R U . . .
C9 C 0.1636(2) 0.1822(2) 0.2774(2) 0.0550(5) Uani 1 1 d . . . . .
H9A H 0.097981 0.261077 0.282861 0.083 Uiso 1 1 calc R U . . .
H9B H 0.218670 0.146767 0.381587 0.083 Uiso 1 1 calc R U . . .
H9C H 0.095723 0.110164 0.213854 0.083 Uiso 1 1 calc R U . . .
C10 C 0.28939(18) 0.48947(16) 0.41163(17) 0.0352(3) Uani 1 1 d . . . . .
C11 C 0.3919(2) 0.39739(17) 0.51480(18) 0.0424(4) Uani 1 1 d . . . . .
H11 H 0.446343 0.329459 0.478495 0.051 Uiso 1 1 calc R U . . .
C12 C 0.4134(2) 0.4060(2) 0.6705(2) 0.0503(4) Uani 1 1 d . . . . .
H12 H 0.482509 0.342832 0.740404 0.060 Uiso 1 1 calc R U . . .
C13 C 0.3365(3) 0.5043(2) 0.7260(2) 0.0540(5) Uani 1 1 d . . . . .
H13 H 0.348529 0.506203 0.832303 0.065 Uiso 1 1 calc R U . . .
C14 C 0.2426(2) 0.5991(2) 0.6263(2) 0.0477(4) Uani 1 1 d . . . . .
H14 H 0.192557 0.668567 0.665327 0.057 Uiso 1 1 calc R U . . .
C15 C 0.21837(18) 0.59619(17) 0.46726(18) 0.0384(3) Uani 1 1 d . . . . .
C16 C 0.12674(18) 0.69975(17) 0.3607(2) 0.0424(4) Uani 1 1 d . . . . .
C17 C 0.10999(19) 0.69034(19) 0.2108(2) 0.0440(4) Uani 1 1 d . . . . .
H17 H 0.050796 0.759525 0.142532 0.053 Uiso 1 1 calc R U . . .
C18 C 0.17731(17) 0.58042(18) 0.14779(18) 0.0388(3) Uani 1 1 d . . . . .
C19 C 0.0545(3) 0.8174(2) 0.4182(3) 0.0611(5) Uani 1 1 d . . . . .
H19A H -0.002502 0.877316 0.331523 0.092 Uiso 1 1 calc R U . . .
H19B H 0.138787 0.869706 0.494706 0.092 Uiso 1 1 calc R U . . .
H19C H -0.019778 0.781986 0.465937 0.092 Uiso 1 1 calc R U . . .
N1 N 0.25776(15) 0.47875(13) 0.25226(14) 0.0344(3) Uani 1 1 d . . . . .
O1 O 0.22049(14) 0.29885(13) 0.06287(12) 0.0446(3) Uani 1 1 d . . . . .
O2 O 0.16725(15) 0.57266(14) 0.01205(13) 0.0512(3) Uani 1 1 d . . . . .

loop_
_atom_site_aniso_label
_atom_site_aniso_U_11
_atom_site_aniso_U_22
_atom_site_aniso_U_33
_atom_site_aniso_U_23
_atom_site_aniso_U_13
_atom_site_aniso_U_12
C1 0.0474(8) 0.0390(8) 0.0358(7) 0.0004(6) 0.0141(6) 0.0030(7)
C2 0.0508(9) 0.0563(11) 0.0487(9) 0.0040(8) 0.0247(8) 0.0104(8)
C3 0.0387(9) 0.0645(12) 0.0644(12) 0.0082(9) 0.0220(8) 0.0011(8)
C4 0.0428(9) 0.0513(10) 0.0663(12) -0.0046(8) 0.0169(8) -0.0095(7)
C5 0.0404(8) 0.0394(8) 0.0456(8) -0.0058(7) 0.0139(7) -0.0027(7)
C6 0.0364(7) 0.0331(7) 0.0290(7) 0.0031(5) 0.0083(6) 0.0012(6)
C7 0.0368(7) 0.0359(8) 0.0281(7) -0.0016(6) 0.0077(5) -0.0029(6)
C8 0.0483(9) 0.0378(9) 0.0387(8) -0.0033(6) 0.0113(7) -0.0088(7)
C9 0.0601(10) 0.0536(11) 0.0506(10) -0.0019(8) 0.0181(8) -0.0218(9)
C10 0.0373(7) 0.0362(8) 0.0324(7) -0.0021(6) 0.0125(6) -0.0076(6)
C11 0.0518(9) 0.0375(9) 0.0349(8) -0.0006(6) 0.0113(7) -0.0034(7)
C12 0.0655(11) 0.0456(9) 0.0341(8) 0.0009(7) 0.0100(7) -0.0088(8)
C13 0.0705(11) 0.0586(11) 0.0323(8) -0.0086(8) 0.0170(8) -0.0194(9)
C14 0.0529(9) 0.0503(9) 0.0447(9) -0.0151(8) 0.0228(7) -0.0134(8)
C15 0.0374(7) 0.0389(8) 0.0405(8) -0.0054(6) 0.0154(6) -0.0094(6)
C16 0.0344(7) 0.0397(8) 0.0551(9) -0.0048(7) 0.0180(7) -0.0042(6)
C17 0.0350(7) 0.0427(9) 0.0537(9) 0.0090(7) 0.0145(7) 0.0041(7)
C18 0.0337(7) 0.0444(9) 0.0371(8) 0.0072(6) 0.0104(6) 0.0004(6)
C19 0.0545(10) 0.0506(11) 0.0824(14) -0.0124(10) 0.0291(10) 0.0033(9)
N1 0.0365(6) 0.0360(7) 0.0302(6) 0.0023(5) 0.0110(5) 0.0012(5)
O1 0.0461(6) 0.0497(7) 0.0338(5) -0.0070(5) 0.0082(5) -0.0116(5)
O2 0.0535(7) 0.0623(8) 0.0369(6) 0.0125(5) 0.0144(5) 0.0095(6)

loop_
_atom_type_symbol
_atom_type_description
_atom_type_scat_dispersion_real
_atom_type_scat_dispersion_imag
_atom_type_scat_source
C C 0.0137 0.0067 'International Tables Vol C Tables 4.2.6.8 and 6.1.1.4'
H H 0.0000 0.0000 'International Tables Vol C Tables 4.2.6.8 and 6.1.1.4'
N N 0.0241 0.0134 'International Tables Vol C Tables 4.2.6.8 and 6.1.1.4'
O O 0.0389 0.0241 'International Tables Vol C Tables 4.2.6.8 and 6.1.1.4'

loop_
_geom_angle_atom_site_label_1
_geom_angle_atom_site_label_2
_geom_angle_atom_site_label_3
_geom_angle
_geom_angle_site_symmetry_1
_geom_angle_site_symmetry_3
_geom_angle_publ_flag
C6 C1 C2 120.37(16) . . ?
C6 C1 H1 119.8 . . ?
C2 C1 H1 119.8 . . ?
C3 C2 C1 120.31(17) . . ?
C3 C2 H2 119.8 . . ?
C1 C2 H2 119.8 . . ?
C4 C3 C2 119.95(16) . . ?
C4 C3 H3 120.0 . . ?
C2 C3 H3 120.0 . . ?
C3 C4 C5 120.21(18) . . ?
C3 C4 H4 119.9 . . ?
C5 C4 H4 119.9 . . ?
C4 C5 C6 120.34(16) . . ?
C4 C5 H5 119.8 . . ?
C6 C5 H5 119.8 . . ?
C1 C6 C5 118.81(14) . . ?
C1 C6 C7 119.81(14) . . ?
C5 C6 C7 121.38(14) . . ?
O1 C7 N1 114.60(13) . . ?
O1 C7 C8 59.41(10) . . ?
N1 C7 C8 118.94(13) . . ?
O1 C7 C6 114.79(13) . . ?
N1 C7 C6 114.52(13) . . ?
C8 C7 C6 122.15(14) . . ?
O1 C8 C7 58.26(10) . . ?
O1 C8 C9 115.48(15) . . ?
C7 C8 C9 124.98(16) . . ?
O1 C8 H8 115.1 . . ?
C7 C8 H8 115.1 . . ?
C9 C8 H8 115.1 . . ?
C8 C9 H9A 109.5 . . ?
C8 C9 H9B 109.5 . . ?
H9A C9 H9B 109.5 . . ?
C8 C9 H9C 109.5 . . ?
H9A C9 H9C 109.5 . . ?
H9B C9 H9C 109.5 . . ?
C11 C10 N1 120.95(14) . . ?
C11 C10 C15 120.00(14) . . ?
N1 C10 C15 119.04(14) . . ?
C12 C11 C10 119.46(16) . . ?
C12 C11 H11 120.3 . . ?
C10 C11 H11 120.3 . . ?
C13 C12 C11 121.30(18) . . ?
C13 C12 H12 119.3 . . ?
C11 C12 H12 119.3 . . ?
C14 C13 C12 119.28(16) . . ?
C14 C13 H13 120.4 . . ?
C12 C13 H13 120.4 . . ?
C13 C14 C15 121.70(17) . . ?
C13 C14 H14 119.1 . . ?
C15 C14 H14 119.1 . . ?
C14 C15 C10 117.99(16) . . ?
C14 C15 C16 122.73(16) . . ?
C10 C15 C16 119.26(14) . . ?
C17 C16 C15 119.15(15) . . ?
C17 C16 C19 120.56(17) . . ?
C15 C16 C19 120.27(16) . . ?
C16 C17 C18 123.48(16) . . ?
C16 C17 H17 118.3 . . ?
C18 C17 H17 118.3 . . ?
O2 C18 N1 119.98(15) . . ?
O2 C18 C17 124.24(15) . . ?
N1 C18 C17 115.78(14) . . ?
C16 C19 H19A 109.5 . . ?
C16 C19 H19B 109.5 . . ?
H19A C19 H19B 109.5 . . ?
C16 C19 H19C 109.5 . . ?
H19A C19 H19C 109.5 . . ?
H19B C19 H19C 109.5 . . ?
C18 N1 C10 122.71(13) . . ?
C18 N1 C7 116.18(12) . . ?
C10 N1 C7 120.49(12) . . ?
C7 O1 C8 62.33(10) . . ?

loop_
_geom_bond_atom_site_label_1
_geom_bond_atom_site_label_2
_geom_bond_distance
_geom_bond_site_symmetry_2
_geom_bond_publ_flag
C1 C6 1.385(2) . ?
C1 C2 1.388(3) . ?
C1 H1 0.9500 . ?
C2 C3 1.371(3) . ?
C2 H2 0.9500 . ?
C3 C4 1.374(3) . ?
C3 H3 0.9500 . ?
C4 C5 1.387(3) . ?
C4 H4 0.9500 . ?
C5 C6 1.389(2) . ?
C5 H5 0.9500 . ?
C6 C7 1.499(2) . ?
C7 O1 1.4228(18) . ?
C7 N1 1.449(2) . ?
C7 C8 1.482(2) . ?
C8 O1 1.440(2) . ?
C8 C9 1.498(3) . ?
C8 H8 1.0000 . ?
C9 H9A 0.9800 . ?
C9 H9B 0.9800 . ?
C9 H9C 0.9800 . ?
C10 C11 1.397(2) . ?
C10 N1 1.4031(18) . ?
C10 C15 1.406(2) . ?
C11 C12 1.386(2) . ?
C11 H11 0.9500 . ?
C12 C13 1.378(3) . ?
C12 H12 0.9500 . ?
C13 C14 1.369(3) . ?
C13 H13 0.9500 . ?
C14 C15 1.408(2) . ?
C14 H14 0.9500 . ?
C15 C16 1.450(2) . ?
C16 C17 1.343(3) . ?
C16 C19 1.501(2) . ?
C17 C18 1.447(2) . ?
C17 H17 0.9500 . ?
C18 O2 1.228(2) . ?
C18 N1 1.397(2) . ?
C19 H19A 0.9800 . ?
C19 H19B 0.9800 . ?
C19 H19C 0.9800 . ?
